data_4134431
loop_
_publ_author_name
'Ayme, Jean-Fran\,cois'
'Lehn, Jean-Marie'
'Bailly, Corinne'
'Karmazin, Lydia'

_publ_section_title
;
 Simultaneous Generation of a [2 \\times 2] Grid-Like Complex and a Linear
 Double Helicate: a Three-Level Self-Sorting Process.
;
_journal_issue 12
_journal_name_full 'Journal of the American Chemical Society'
_journal_page_first 5819
_journal_page_last 5824
_journal_paper_doi 10.1021/jacs.0c00896
_journal_volume 142
_journal_year 2020
_chemical_formula_moiety 'C136 H96 N24 Zn4, 6(B F4), 4(C2 H3 N)'
_chemical_formula_sum 'C144 H108 B6 F24 N28 Zn4'
_chemical_formula_weight 3012.92
_space_group_crystal_system tetragonal
_space_group_IT_number 122
_space_group_name_Hall 'I -4 2bw'
_space_group_name_H-M_alt 'I -4 2 d'
_atom_sites_solution_hydrogens geom
_atom_sites_solution_primary direct
_atom_sites_solution_secondary difmap
_audit_creation_method SHELXL-2014/7
_cell_angle_alpha 90
_cell_angle_beta 90
_cell_angle_gamma 90
_cell_formula_units_Z 4
_cell_length_a 20.5323(6)
_cell_length_b 20.5323(6)
_cell_length_c 41.7019(17)
_cell_measurement_reflns_used 9098
_cell_measurement_temperature 120(2)
_cell_measurement_theta_max 66.63
_cell_measurement_theta_min 2.40
_cell_volume 17580.5(10)
_computing_cell_refinement 'Bruker SAINT'
_computing_data_collection 'Bruker APEX3'
_computing_data_reduction 'Bruker SAINT'
_computing_molecular_graphics 'Bruker SHELXTL'
_computing_publication_material 'Bruker SHELXTL'
_computing_structure_refinement 'SHELXL-2014/7 (Sheldrick, 2014)'
_computing_structure_solution 'SHELXT 2014/5 (Sheldrick, 2014)'
_diffrn_ambient_temperature 120(2)
_diffrn_measured_fraction_theta_full 0.997
_diffrn_measured_fraction_theta_max 0.997
_diffrn_measurement_device_type 'Bruker PHOTON-III CPAD'
_diffrn_measurement_method '\f and \w shuterless scans'
_diffrn_radiation_type CuK\a
_diffrn_radiation_wavelength 1.54178
_diffrn_reflns_av_R_equivalents 0.0496
_diffrn_reflns_av_unetI/netI 0.0255
_diffrn_reflns_Laue_measured_fraction_full 0.997
_diffrn_reflns_Laue_measured_fraction_max 0.997
_diffrn_reflns_limit_h_max 24
_diffrn_reflns_limit_h_min -24
_diffrn_reflns_limit_k_max 24
_diffrn_reflns_limit_k_min -24
_diffrn_reflns_limit_l_max 49
_diffrn_reflns_limit_l_min -49
_diffrn_reflns_number 123515
_diffrn_reflns_point_group_measured_fraction_full 0.996
_diffrn_reflns_point_group_measured_fraction_max 0.996
_diffrn_reflns_theta_full 66.959
_diffrn_reflns_theta_max 66.959
_diffrn_reflns_theta_min 2.398
_diffrn_source 'Cu-ImuS DIAMOND microfocus tube'
_exptl_absorpt_coefficient_mu 1.256
_exptl_absorpt_correction_T_max 0.7528
_exptl_absorpt_correction_T_min 0.6255
_exptl_absorpt_correction_type multi-scan
_exptl_absorpt_process_details sadabs
_exptl_crystal_colour yellow
_exptl_crystal_density_diffrn 1.138
_exptl_crystal_description prism
_exptl_crystal_F_000 6136
_exptl_crystal_size_max 0.120
_exptl_crystal_size_mid 0.080
_exptl_crystal_size_min 0.060
_platon_squeeze_details
'The residual electron density was assigned to half a molecule of the tetrafluoroborate anion and three molecules of the acetonitrile solvent [1540/16 = 96 e per asymmetric unit; half a molecule of BF4 and three molecules of C2H3N1 would give 86 e].'
_refine_diff_density_max 0.553
_refine_diff_density_min -0.881
_refine_diff_density_rms 0.071
_refine_ls_abs_structure_details
;
 Flack x determined using 3212 quotients [(I+)-(I-)]/[(I+)+(I-)]
 (Parsons, Flack and Wagner, Acta Cryst. B69 (2013) 249-259).
;
_refine_ls_abs_structure_Flack 0.055(7)
_refine_ls_extinction_method none
_refine_ls_goodness_of_fit_ref 1.054
_refine_ls_hydrogen_treatment constr
_refine_ls_matrix_type full
_refine_ls_number_parameters 451
_refine_ls_number_reflns 7821
_refine_ls_number_restraints 4
_refine_ls_restrained_S_all 1.057
_refine_ls_R_factor_all 0.0708
_refine_ls_R_factor_gt 0.0690
_refine_ls_shift/su_max 0.001
_refine_ls_shift/su_mean 0.000
_refine_ls_structure_factor_coef Fsqd
_refine_ls_weighting_details 'w=1/[\s^2^(Fo^2^)+(0.1533P)^2^+15.8972P] where P=(Fo^2^+2Fc^2^)/3'
_refine_ls_weighting_scheme calc
_refine_ls_wR_factor_gt 0.2097
_refine_ls_wR_factor_ref 0.2122
_reflns_Friedel_coverage 0.856
_reflns_Friedel_fraction_full 0.994
_reflns_Friedel_fraction_max 0.994
_reflns_number_gt 7366
_reflns_number_total 7821
_reflns_threshold_expression 'I > 2\s(I)'
_cod_data_source_file ja0c00896_si_005.cif
_cod_data_source_block jmljfa190430
_cod_depositor_comments 'Adding full bibliography for 4134428--4134431.cif.'
_cod_original_cell_volume 17580.5(13)
_cod_database_code 4134431
_shelx_shelxl_version_number 2014/7
_shelx_space_group_comment
;
The symmetry employed for this shelxl refinement is uniquely defined
by the following loop, which should always be used as a source of
symmetry information in preference to the above space-group names.
They are only intended as comments.
;
_shelx_estimated_absorpt_t_min 0.864
_shelx_estimated_absorpt_t_max 0.928
_platon_squeeze_void_probe_radius 1.20

loop_
_space_group_symop_operation_xyz
'x, y, z'
'-x, -y, z'
'y, -x, -z'
'-y, x, -z'
'-x+1/2, y, -z+3/4'
'x+1/2, -y, -z+3/4'
'-y+1/2, -x, z+3/4'
'y+1/2, x, z+3/4'
'x+1/2, y+1/2, z+1/2'
'-x+1/2, -y+1/2, z+1/2'
'y+1/2, -x+1/2, -z+1/2'
'-y+1/2, x+1/2, -z+1/2'
'-x+1, y+1/2, -z+5/4'
'x+1, -y+1/2, -z+5/4'
'-y+1, -x+1/2, z+5/4'
'y+1, x+1/2, z+5/4'

loop_
_atom_site_label
_atom_site_type_symbol
_atom_site_fract_x
_atom_site_fract_y
_atom_site_fract_z
_atom_site_U_iso_or_equiv
_atom_site_adp_type
_atom_site_occupancy
_atom_site_site_symmetry_order
_atom_site_calc_flag
_atom_site_refinement_flags_posn
_atom_site_refinement_flags_adp
_atom_site_refinement_flags_occupancy
_atom_site_disorder_assembly
_atom_site_disorder_group
C1 C 0.8512(4) 0.6353(4) 0.80600(17) 0.0734(18) Uani 1 1 d . . . . .
H1A H 0.8111 0.6604 0.8092 0.110 Uiso 1 1 calc R U . . .
H1B H 0.8846 0.6505 0.8210 0.110 Uiso 1 1 calc R U . . .
H1C H 0.8424 0.5890 0.8098 0.110 Uiso 1 1 calc R U . . .
C2 C 0.8743(3) 0.6443(4) 0.77297(17) 0.0651(15) Uani 1 1 d . . . . .
C3 C 0.9409(4) 0.6323(4) 0.76484(19) 0.0728(17) Uani 1 1 d . . . . .
H3 H 0.9705 0.6183 0.7809 0.087 Uiso 1 1 calc R U . . .
C4 C 0.9615(4) 0.6407(4) 0.7350(2) 0.078(2) Uani 1 1 d . . . . .
H4 H 1.0058 0.6321 0.7299 0.093 Uiso 1 1 calc R U . . .
C5 C 0.9192(4) 0.6619(4) 0.71076(19) 0.0745(19) Uani 1 1 d . . . . .
C6 C 0.9362(5) 0.6703(5) 0.6779(2) 0.099(3) Uani 1 1 d . . . . .
H6 H 0.9792 0.6600 0.6712 0.118 Uiso 1 1 calc R U . . .
C7 C 0.8944(6) 0.6919(6) 0.6565(3) 0.116(4) Uani 1 1 d . . . . .
H7 H 0.9083 0.7012 0.6353 0.139 Uiso 1 1 calc R U . . .
C8 C 0.8306(5) 0.7007(5) 0.6651(2) 0.100(3) Uani 1 1 d . . . . .
H8 H 0.7999 0.7122 0.6490 0.120 Uiso 1 1 calc R U . . .
C9 C 0.8097(4) 0.6935(4) 0.69614(17) 0.0743(19) Uani 1 1 d . . . . .
C10 C 0.8542(4) 0.6731(4) 0.71990(16) 0.0653(15) Uani 1 1 d . . . . .
C11 C 0.6966(4) 0.7192(6) 0.68905(18) 0.090(3) Uani 1 1 d . . . . .
H11 H 0.7037 0.7324 0.6675 0.109 Uiso 1 1 calc R U . . .
C12 C 0.6328(4) 0.7214(5) 0.70237(17) 0.077(2) Uani 1 1 d . . . . .
C13 C 0.5818(4) 0.7428(5) 0.68518(18) 0.079(2) Uani 1 1 d . . . . .
H13 H 0.5881 0.7581 0.6639 0.095 Uiso 1 1 calc R U . . .
C14 C 0.5180(4) 0.7423(5) 0.69884(16) 0.081(2) Uani 1 1 d . . . . .
C15 C 0.4626(4) 0.7613(5) 0.68202(18) 0.085(2) Uani 1 1 d . . . . .
H15 H 0.4658 0.7730 0.6600 0.102 Uiso 1 1 calc R U . . .
C16 C 0.4026(4) 0.7633(4) 0.69742(17) 0.0747(19) Uani 1 1 d . . . . .
C17 C 0.3449(4) 0.7829(4) 0.68156(17) 0.0745(19) Uani 1 1 d . . . . .
H17 H 0.3464 0.7952 0.6596 0.089 Uiso 1 1 calc R U . . .
C18 C 0.2872(3) 0.7843(4) 0.69768(15) 0.0664(16) Uani 1 1 d . . . . .
C19 C 0.3335(4) 0.7440(4) 0.74384(16) 0.0686(17) Uani 1 1 d . . . . .
H19 H 0.3291 0.7297 0.7654 0.082 Uiso 1 1 calc R U . . .
C20 C 0.3969(3) 0.7418(3) 0.72995(16) 0.0625(15) Uani 1 1 d . . . . .
C21 C 0.4512(3) 0.7226(4) 0.74646(15) 0.0707(17) Uani 1 1 d . . . . .
H21 H 0.4475 0.7103 0.7683 0.085 Uiso 1 1 calc R U . . .
C22 C 0.5119(3) 0.7211(4) 0.73159(16) 0.0690(17) Uani 1 1 d . . . . .
C23 C 0.5706(3) 0.7015(4) 0.74765(16) 0.0668(16) Uani 1 1 d . . . . .
H23 H 0.5677 0.6873 0.7693 0.080 Uiso 1 1 calc R U . . .
C24 C 0.2271(4) 0.8064(4) 0.68233(16) 0.0686(17) Uani 1 1 d . . . . .
H24 H 0.2272 0.8218 0.6608 0.082 Uiso 1 1 calc R U . . .
C25 C 0.6756(4) 0.6139(3) 0.81353(15) 0.0625(15) Uani 1 1 d . . . . .
C26 C 0.6524(4) 0.6030(4) 0.84416(18) 0.077(2) Uani 1 1 d . . . . .
H26 H 0.6492 0.6386 0.8586 0.092 Uiso 1 1 calc R U . . .
C27 C 0.6338(4) 0.5415(4) 0.85430(18) 0.081(2) Uani 1 1 d . . . . .
H27 H 0.6173 0.5353 0.8754 0.097 Uiso 1 1 calc R U . . .
C28 C 0.6396(4) 0.4882(4) 0.83308(19) 0.079(2) Uani 1 1 d . . . . .
H28 H 0.6282 0.4457 0.8400 0.094 Uiso 1 1 calc R U . . .
C29 C 0.6624(4) 0.4981(4) 0.80159(16) 0.0690(16) Uani 1 1 d . . . . .
C30 C 0.6683(4) 0.4474(4) 0.77840(19) 0.0765(18) Uani 1 1 d . . . . .
H30 H 0.6574 0.4039 0.7840 0.092 Uiso 1 1 calc R U . . .
C31 C 0.6888(4) 0.4607(4) 0.74913(19) 0.0796(19) Uani 1 1 d . . . . .
H31 H 0.6909 0.4270 0.7336 0.096 Uiso 1 1 calc R U . . .
C32 C 0.7073(4) 0.5239(4) 0.74081(16) 0.0693(16) Uani 1 1 d . . . . .
C33 C 0.6804(3) 0.5603(4) 0.79184(15) 0.0646(15) Uani 1 1 d . . . . .
C34 C 0.7334(4) 0.5394(4) 0.70743(17) 0.0770(19) Uani 1 1 d . . . . .
H34A H 0.7798 0.5499 0.7088 0.115 Uiso 1 1 calc R U . . .
H34B H 0.7097 0.5767 0.6986 0.115 Uiso 1 1 calc R U . . .
H34C H 0.7273 0.5015 0.6934 0.115 Uiso 1 1 calc R U . . .
C35 C 0.8086(9) 0.9089(9) 0.6597(4) 0.165(5) Uani 1 1 d D . . . .
C36 C 0.8119(8) 0.9686(9) 0.6406(4) 0.165(5) Uani 1 1 d D . . . .
H36A H 0.7684 0.9792 0.6324 0.247 Uiso 1 1 calc R U . . .
H36B H 0.8417 0.9622 0.6225 0.247 Uiso 1 1 calc R U . . .
H36C H 0.8277 1.0045 0.6540 0.247 Uiso 1 1 calc R U . . .
B1 B 0.2988(7) 0.8706(5) 0.5973(3) 0.125(6) Uani 1 1 d D . . . .
B2 B 0.9722(15) 0.9953(13) 0.5844(6) 0.104(8) Uani 0.5 1 d . . P . .
N1 N 0.8322(3) 0.6637(3) 0.75037(13) 0.0605(11) Uani 1 1 d . . . . .
N2 N 0.7456(3) 0.6988(3) 0.70668(13) 0.0682(15) Uani 1 1 d . . . . .
N3 N 0.6268(3) 0.7023(3) 0.73417(13) 0.0713(15) Uani 1 1 d . . . . .
N4 N 0.2818(3) 0.7638(3) 0.72941(13) 0.0631(13) Uani 1 1 d . . . . .
N5 N 0.6955(3) 0.6750(3) 0.80146(12) 0.0609(12) Uani 1 1 d . . . . .
N6 N 0.7034(3) 0.5728(3) 0.76106(12) 0.0621(12) Uani 1 1 d . . . . .
N7 N 0.8027(6) 0.8644(8) 0.6749(3) 0.157(6) Uani 1 1 d D . . . .
F1 F 0.2948(4) 0.9344(4) 0.60796(15) 0.1309(13) Uani 1 1 d D . . . .
F2 F 0.2520(4) 0.8223(4) 0.60805(16) 0.1309(13) Uani 1 1 d D . . . .
F3 F 0.3590(4) 0.8483(4) 0.60995(15) 0.1309(13) Uani 1 1 d . . . . .
F4 F 0.3016(4) 0.8691(4) 0.56473(16) 0.1309(13) Uani 1 1 d . . . . .
F5 F 0.9779(3) 1.0504(3) 0.57520(15) 0.1098(18) Uani 1 1 d . . . . .
F6 F 0.9079(6) 0.9761(9) 0.5737(3) 0.128(4) Uani 0.5 1 d . . P . .
F7 F 0.9616(6) 0.9779(8) 0.6162(3) 0.128(4) Uani 0.5 1 d . . P . .
Zn1 Zn 0.72675(4) 0.67713(4) 0.75439(2) 0.0610(3) Uani 1 1 d . . . . .

loop_
_atom_site_aniso_label
_atom_site_aniso_U_11
_atom_site_aniso_U_22
_atom_site_aniso_U_33
_atom_site_aniso_U_23
_atom_site_aniso_U_13
_atom_site_aniso_U_12
C1 0.074(4) 0.086(5) 0.061(4) 0.009(3) 0.001(3) 0.014(4)
C2 0.064(3) 0.071(4) 0.060(4) -0.002(3) 0.002(3) 0.002(3)
C3 0.074(4) 0.077(4) 0.068(4) 0.000(3) -0.001(3) 0.006(3)
C4 0.072(4) 0.088(5) 0.072(5) 0.016(4) 0.009(3) 0.012(4)
C5 0.073(4) 0.080(4) 0.070(4) -0.001(3) 0.026(3) 0.008(3)
C6 0.119(7) 0.102(6) 0.075(5) 0.025(5) 0.033(5) 0.040(6)
C7 0.133(8) 0.138(9) 0.076(6) 0.011(6) 0.047(6) 0.048(7)
C8 0.120(7) 0.124(7) 0.057(4) 0.032(4) 0.026(4) 0.044(6)
C9 0.085(5) 0.085(5) 0.053(3) 0.008(3) 0.017(3) 0.025(4)
C10 0.074(4) 0.070(4) 0.052(3) 0.000(3) 0.011(3) 0.005(3)
C11 0.078(4) 0.146(8) 0.047(4) 0.027(4) 0.007(3) 0.028(5)
C12 0.069(4) 0.114(6) 0.048(3) 0.009(4) 0.001(3) 0.007(4)
C13 0.072(4) 0.115(6) 0.051(4) 0.027(4) 0.002(3) 0.010(4)
C14 0.067(4) 0.133(7) 0.044(3) 0.012(4) 0.000(3) 0.010(4)
C15 0.079(4) 0.129(7) 0.048(3) 0.024(4) 0.003(3) 0.016(4)
C16 0.075(4) 0.100(5) 0.049(3) 0.017(3) -0.004(3) -0.012(4)
C17 0.076(4) 0.098(5) 0.050(3) 0.026(4) -0.004(3) -0.007(4)
C18 0.071(4) 0.084(4) 0.043(3) 0.010(3) -0.012(3) -0.007(3)
C19 0.079(4) 0.080(4) 0.046(3) 0.017(3) -0.015(3) -0.019(3)
C20 0.067(4) 0.073(4) 0.048(3) 0.012(3) -0.005(3) -0.002(3)
C21 0.077(4) 0.092(4) 0.044(3) 0.013(3) -0.004(3) -0.012(3)
C22 0.071(4) 0.088(4) 0.049(3) 0.022(3) -0.011(3) -0.008(3)
C23 0.064(3) 0.092(4) 0.044(3) 0.020(3) -0.006(3) 0.002(3)
C24 0.076(4) 0.084(4) 0.046(3) 0.009(3) -0.015(3) -0.012(3)
C25 0.073(4) 0.069(4) 0.045(3) 0.005(3) 0.007(3) 0.006(3)
C26 0.100(5) 0.080(4) 0.049(3) 0.015(3) 0.012(3) 0.008(4)
C27 0.098(5) 0.096(5) 0.049(3) 0.011(3) 0.010(4) -0.003(4)
C28 0.097(5) 0.081(5) 0.058(4) 0.013(3) 0.000(4) -0.009(4)
C29 0.076(4) 0.086(4) 0.045(3) 0.008(3) -0.002(3) -0.002(3)
C30 0.088(5) 0.071(4) 0.070(4) 0.005(3) -0.001(4) -0.002(4)
C31 0.088(5) 0.085(5) 0.066(4) -0.007(4) 0.004(4) -0.010(4)
C32 0.076(4) 0.079(4) 0.054(3) 0.001(3) -0.004(3) 0.000(3)
C33 0.066(4) 0.083(4) 0.044(3) 0.011(3) 0.001(3) -0.001(3)
C34 0.095(5) 0.084(5) 0.052(3) -0.006(3) 0.008(4) 0.001(4)
C35 0.146(8) 0.202(12) 0.147(9) 0.067(9) 0.041(7) 0.045(8)
C36 0.146(8) 0.202(12) 0.147(9) 0.067(9) 0.041(7) 0.045(8)
B1 0.178(13) 0.104(8) 0.091(8) 0.050(7) 0.069(9) 0.061(8)
B2 0.15(2) 0.076(12) 0.089(14) 0.009(11) 0.028(13) 0.001(16)
N1 0.066(3) 0.063(3) 0.053(3) 0.002(2) 0.005(2) 0.003(2)
N2 0.078(3) 0.083(4) 0.044(3) 0.009(2) 0.005(2) 0.011(3)
N3 0.086(4) 0.086(4) 0.042(3) 0.012(3) -0.005(3) 0.010(3)
N4 0.070(3) 0.072(3) 0.047(2) 0.013(2) -0.006(2) -0.006(3)
N5 0.065(3) 0.076(3) 0.043(2) 0.013(2) 0.004(2) 0.008(2)
N6 0.069(3) 0.074(3) 0.043(3) 0.006(2) 0.004(2) 0.005(2)
N7 0.157(10) 0.201(13) 0.112(8) 0.067(9) 0.021(7) 0.076(10)
F1 0.150(3) 0.159(3) 0.0838(18) 0.029(2) 0.0226(19) 0.030(2)
F2 0.150(3) 0.159(3) 0.0838(18) 0.029(2) 0.0226(19) 0.030(2)
F3 0.150(3) 0.159(3) 0.0838(18) 0.029(2) 0.0226(19) 0.030(2)
F4 0.150(3) 0.159(3) 0.0838(18) 0.029(2) 0.0226(19) 0.030(2)
F5 0.131(5) 0.106(4) 0.092(4) 0.001(3) -0.032(3) 0.014(3)
F6 0.090(5) 0.201(11) 0.092(5) 0.047(6) 0.016(4) 0.020(6)
F7 0.090(5) 0.201(11) 0.092(5) 0.047(6) 0.016(4) 0.020(6)
Zn1 0.0680(5) 0.0729(5) 0.0422(4) 0.0080(3) 0.0072(3) 0.0082(4)

loop_
_atom_type_symbol
_atom_type_description
_atom_type_scat_dispersion_real
_atom_type_scat_dispersion_imag
_atom_type_scat_source
C C 0.0181 0.0091 'International Tables Vol C Tables 4.2.6.8 and 6.1.1.4'
H H 0.0000 0.0000 'International Tables Vol C Tables 4.2.6.8 and 6.1.1.4'
B B 0.0090 0.0039 'International Tables Vol C Tables 4.2.6.8 and 6.1.1.4'
N N 0.0311 0.0180 'International Tables Vol C Tables 4.2.6.8 and 6.1.1.4'
F F 0.0727 0.0534 'International Tables Vol C Tables 4.2.6.8 and 6.1.1.4'
Zn Zn -1.5491 0.6778 'International Tables Vol C Tables 4.2.6.8 and 6.1.1.4'

loop_
_geom_angle_atom_site_label_1
_geom_angle_atom_site_label_2
_geom_angle_atom_site_label_3
_geom_angle
_geom_angle_site_symmetry_1
_geom_angle_site_symmetry_3
_geom_angle_publ_flag
C2 C1 H1A 109.5 . . ?
C2 C1 H1B 109.5 . . ?
H1A C1 H1B 109.5 . . ?
C2 C1 H1C 109.5 . . ?
H1A C1 H1C 109.5 . . ?
H1B C1 H1C 109.5 . . ?
N1 C2 C3 120.1(6) . . ?
N1 C2 C1 119.3(6) . . ?
C3 C2 C1 120.6(7) . . ?
C4 C3 C2 120.4(7) . . ?
C4 C3 H3 119.8 . . ?
C2 C3 H3 119.8 . . ?
C3 C4 C5 121.2(7) . . ?
C3 C4 H4 119.4 . . ?
C5 C4 H4 119.4 . . ?
C4 C5 C10 116.3(7) . . ?
C4 C5 C6 125.4(7) . . ?
C10 C5 C6 118.2(8) . . ?
C7 C6 C5 122.3(9) . . ?
C7 C6 H6 118.8 . . ?
C5 C6 H6 118.8 . . ?
C6 C7 C8 119.5(9) . . ?
C6 C7 H7 120.3 . . ?
C8 C7 H7 120.3 . . ?
C7 C8 C9 122.0(10) . . ?
C7 C8 H8 119.0 . . ?
C9 C8 H8 119.0 . . ?
C8 C9 N2 125.8(8) . . ?
C8 C9 C10 119.5(7) . . ?
N2 C9 C10 114.4(6) . . ?
N1 C10 C5 122.9(7) . . ?
N1 C10 C9 118.8(6) . . ?
C5 C10 C9 118.2(6) . . ?
N2 C11 C12 119.7(6) . . ?
N2 C11 H11 120.1 . . ?
C12 C11 H11 120.1 . . ?
C13 C12 N3 122.2(7) . . ?
C13 C12 C11 121.3(7) . . ?
N3 C12 C11 116.4(7) . . ?
C12 C13 C14 120.0(6) . . ?
C12 C13 H13 120.0 . . ?
C14 C13 H13 120.0 . . ?
C15 C14 C13 123.1(6) . . ?
C15 C14 C22 119.5(7) . . ?
C13 C14 C22 117.3(6) . . ?
C16 C15 C14 120.0(6) . . ?
C16 C15 H15 120.0 . . ?
C14 C15 H15 120.0 . . ?
C15 C16 C17 122.3(6) . . ?
C15 C16 C20 120.1(7) . . ?
C17 C16 C20 117.6(7) . . ?
C18 C17 C16 120.2(6) . . ?
C18 C17 H17 119.9 . . ?
C16 C17 H17 119.9 . . ?
C17 C18 N4 122.2(6) . . ?
C17 C18 C24 121.6(6) . . ?
N4 C18 C24 116.2(6) . . ?
N4 C19 C20 125.0(6) . . ?
N4 C19 H19 117.5 . . ?
C20 C19 H19 117.5 . . ?
C21 C20 C19 123.3(6) . . ?
C21 C20 C16 119.9(6) . . ?
C19 C20 C16 116.8(6) . . ?
C20 C21 C22 120.8(6) . . ?
C20 C21 H21 119.6 . . ?
C22 C21 H21 119.6 . . ?
C21 C22 C23 123.4(6) . . ?
C21 C22 C14 119.5(6) . . ?
C23 C22 C14 117.1(6) . . ?
N3 C23 C22 123.2(6) . . ?
N3 C23 H23 118.4 . . ?
C22 C23 H23 118.4 . . ?
N5 C24 C18 118.0(6) 11_466 . ?
N5 C24 H24 121.0 11_466 . ?
C18 C24 H24 121.0 . . ?
C26 C25 N5 125.0(7) . . ?
C26 C25 C33 119.0(7) . . ?
N5 C25 C33 116.0(5) . . ?
C25 C26 C27 121.6(8) . . ?
C25 C26 H26 119.2 . . ?
C27 C26 H26 119.2 . . ?
C26 C27 C28 119.5(7) . . ?
C26 C27 H27 120.3 . . ?
C28 C27 H27 120.3 . . ?
C29 C28 C27 120.0(7) . . ?
C29 C28 H28 120.0 . . ?
C27 C28 H28 120.0 . . ?
C33 C29 C28 119.6(7) . . ?
C33 C29 C30 116.7(6) . . ?
C28 C29 C30 123.7(7) . . ?
C31 C30 C29 120.2(8) . . ?
C31 C30 H30 119.9 . . ?
C29 C30 H30 119.9 . . ?
C30 C31 C32 120.6(8) . . ?
C30 C31 H31 119.7 . . ?
C32 C31 H31 119.7 . . ?
N6 C32 C31 122.2(7) . . ?
N6 C32 C34 116.6(7) . . ?
C31 C32 C34 121.1(7) . . ?
C29 C33 N6 121.9(7) . . ?
C29 C33 C25 120.3(6) . . ?
N6 C33 C25 117.8(6) . . ?
C32 C34 H34A 109.5 . . ?
C32 C34 H34B 109.5 . . ?
H34A C34 H34B 109.5 . . ?
C32 C34 H34C 109.5 . . ?
H34A C34 H34C 109.5 . . ?
H34B C34 H34C 109.5 . . ?
N7 C35 C36 176.0(18) . . ?
C35 C36 H36A 109.5 . . ?
C35 C36 H36B 109.5 . . ?
H36A C36 H36B 109.5 . . ?
C35 C36 H36C 109.5 . . ?
H36A C36 H36C 109.5 . . ?
H36B C36 H36C 109.5 . . ?
F4 B1 F1 110.0(8) . . ?
F4 B1 F3 109.1(9) . . ?
F1 B1 F3 103.8(12) . . ?
F4 B1 F2 108.7(11) . . ?
F1 B1 F2 120.6(9) . . ?
F3 B1 F2 104.0(7) . . ?
B2 B2 F5 75(2) 2_775 . ?
B2 B2 F7 101.4(16) 2_775 . ?
F5 B2 F7 124(2) . . ?
B2 B2 F5 54(2) 2_775 2_775 ?
F5 B2 F5 117.2(19) . 2_775 ?
F7 B2 F5 101.5(19) . 2_775 ?
B2 B2 F6 160.7(17) 2_775 . ?
F5 B2 F6 104(2) . . ?
F7 B2 F6 94.7(17) . . ?
F5 B2 F6 113(2) 2_775 . ?
C2 N1 C10 119.0(6) . . ?
C2 N1 Zn1 128.5(4) . . ?
C10 N1 Zn1 112.4(5) . . ?
C11 N2 C9 124.9(6) . . ?
C11 N2 Zn1 117.5(5) . . ?
C9 N2 Zn1 117.5(5) . . ?
C23 N3 C12 120.1(6) . . ?
C23 N3 Zn1 130.2(4) . . ?
C12 N3 Zn1 109.8(5) . . ?
C19 N4 C18 118.2(6) . . ?
C19 N4 Zn1 132.2(5) . 11_466 ?
C18 N4 Zn1 109.6(4) . 11_466 ?
C24 N5 C25 123.5(5) 12_656 . ?
C24 N5 Zn1 119.9(5) 12_656 . ?
C25 N5 Zn1 116.6(4) . . ?
C32 N6 C33 118.2(6) . . ?
C32 N6 Zn1 130.2(5) . . ?
C33 N6 Zn1 111.6(5) . . ?
B2 F5 B2 51(2) . 2_775 ?
N5 Zn1 N2 166.8(2) . . ?
N5 Zn1 N1 112.1(2) . . ?
N2 Zn1 N1 76.7(2) . . ?
N5 Zn1 N6 78.0(2) . . ?
N2 Zn1 N6 111.6(2) . . ?
N1 Zn1 N6 95.8(2) . . ?
N5 Zn1 N4 76.3(2) . 12_656 ?
N2 Zn1 N4 93.9(2) . 12_656 ?
N1 Zn1 N4 93.3(2) . 12_656 ?
N6 Zn1 N4 154.31(19) . 12_656 ?
N5 Zn1 N3 94.4(2) . . ?
N2 Zn1 N3 76.4(2) . . ?
N1 Zn1 N3 153.0(2) . . ?
N6 Zn1 N3 94.1(2) . . ?
N4 Zn1 N3 88.5(2) 12_656 . ?

loop_
_geom_bond_atom_site_label_1
_geom_bond_atom_site_label_2
_geom_bond_distance
_geom_bond_site_symmetry_2
_geom_bond_publ_flag
C1 C2 1.468(10) . ?
C1 H1A 0.9800 . ?
C1 H1B 0.9800 . ?
C1 H1C 0.9800 . ?
C2 N1 1.339(9) . ?
C2 C3 1.431(11) . ?
C3 C4 1.327(11) . ?
C3 H3 0.9500 . ?
C4 C5 1.402(12) . ?
C4 H4 0.9500 . ?
C5 C10 1.408(10) . ?
C5 C6 1.424(11) . ?
C6 C7 1.315(16) . ?
C6 H6 0.9500 . ?
C7 C8 1.370(15) . ?
C7 H7 0.9500 . ?
C8 C9 1.373(11) . ?
C8 H8 0.9500 . ?
C9 N2 1.392(10) . ?
C9 C10 1.411(11) . ?
C10 N1 1.362(9) . ?
C11 N2 1.315(10) . ?
C11 C12 1.423(11) . ?
C11 H11 0.9500 . ?
C12 C13 1.342(11) . ?
C12 N3 1.389(9) . ?
C13 C14 1.429(11) . ?
C13 H13 0.9500 . ?
C14 C15 1.392(11) . ?
C14 C22 1.439(9) . ?
C15 C16 1.391(11) . ?
C15 H15 0.9500 . ?
C16 C17 1.416(11) . ?
C16 C20 1.431(9) . ?
C17 C18 1.361(11) . ?
C17 H17 0.9500 . ?
C18 N4 1.393(8) . ?
C18 C24 1.463(10) . ?
C19 N4 1.287(9) . ?
C19 C20 1.425(11) . ?
C19 H19 0.9500 . ?
C20 C21 1.369(10) . ?
C21 C22 1.392(11) . ?
C21 H21 0.9500 . ?
C22 C23 1.436(9) . ?
C23 N3 1.284(10) . ?
C23 H23 0.9500 . ?
C24 N5 1.267(10) 11_466 ?
C24 H24 0.9500 . ?
C25 C26 1.381(9) . ?
C25 N5 1.411(9) . ?
C25 C33 1.428(10) . ?
C26 C27 1.386(12) . ?
C26 H26 0.9500 . ?
C27 C28 1.413(12) . ?
C27 H27 0.9500 . ?
C28 C29 1.409(10) . ?
C28 H28 0.9500 . ?
C29 C33 1.390(11) . ?
C29 C30 1.426(12) . ?
C30 C31 1.320(12) . ?
C30 H30 0.9500 . ?
C31 C32 1.395(11) . ?
C31 H31 0.9500 . ?
C32 N6 1.314(9) . ?
C32 C34 1.525(10) . ?
C33 N6 1.391(8) . ?
C34 H34A 0.9800 . ?
C34 H34B 0.9800 . ?
C34 H34C 0.9800 . ?
C35 N7 1.120(16) . ?
C35 C36 1.464(17) . ?
C36 H36A 0.9800 . ?
C36 H36B 0.9800 . ?
C36 H36C 0.9800 . ?
B1 F4 1.361(13) . ?
B1 F1 1.386(11) . ?
B1 F3 1.418(16) . ?
B1 F2 1.451(14) . ?
B2 B2 1.16(6) 2_775 ?
B2 F5 1.20(3) . ?
B2 F7 1.39(3) . ?
B2 F5 1.44(3) 2_775 ?
B2 F6 1.45(3) . ?
N1 Zn1 2.188(5) . ?
N2 Zn1 2.075(6) . ?
N3 Zn1 2.277(6) . ?
N4 Zn1 2.260(6) 11_466 ?
N5 C24 1.267(10) 12_656 ?
N5 Zn1 2.065(5) . ?
N6 Zn1 2.214(6) . ?
F5 B2 1.44(3) 2_775 ?
Zn1 N4 2.260(6) 12_656 ?

loop_
_geom_torsion_atom_site_label_1
_geom_torsion_atom_site_label_2
_geom_torsion_atom_site_label_3
_geom_torsion_atom_site_label_4
_geom_torsion
_geom_torsion_site_symmetry_1
_geom_torsion_site_symmetry_2
_geom_torsion_site_symmetry_3
_geom_torsion_site_symmetry_4
_geom_torsion_publ_flag
N1 C2 C3 C4 0.5(12) . . . . ?
C1 C2 C3 C4 -179.9(8) . . . . ?
C2 C3 C4 C5 0.6(13) . . . . ?
C3 C4 C5 C10 -0.6(13) . . . . ?
C3 C4 C5 C6 -177.9(9) . . . . ?
C4 C5 C6 C7 -178.4(11) . . . . ?
C10 C5 C6 C7 4.3(16) . . . . ?
C5 C6 C7 C8 -6(2) . . . . ?
C6 C7 C8 C9 6(2) . . . . ?
C7 C8 C9 N2 -177.0(11) . . . . ?
C7 C8 C9 C10 -3.3(17) . . . . ?
C4 C5 C10 N1 -0.5(12) . . . . ?
C6 C5 C10 N1 177.1(8) . . . . ?
C4 C5 C10 C9 -179.0(8) . . . . ?
C6 C5 C10 C9 -1.4(12) . . . . ?
C8 C9 C10 N1 -177.5(8) . . . . ?
N2 C9 C10 N1 -3.1(11) . . . . ?
C8 C9 C10 C5 1.1(13) . . . . ?
N2 C9 C10 C5 175.5(7) . . . . ?
N2 C11 C12 C13 179.2(10) . . . . ?
N2 C11 C12 N3 1.0(15) . . . . ?
N3 C12 C13 C14 -4.1(16) . . . . ?
C11 C12 C13 C14 177.8(10) . . . . ?
C12 C13 C14 C15 -177.5(10) . . . . ?
C12 C13 C14 C22 2.6(15) . . . . ?
C13 C14 C15 C16 -176.2(10) . . . . ?
C22 C14 C15 C16 3.7(16) . . . . ?
C14 C15 C16 C17 179.3(9) . . . . ?
C14 C15 C16 C20 -4.0(15) . . . . ?
C15 C16 C17 C18 -179.7(9) . . . . ?
C20 C16 C17 C18 3.4(13) . . . . ?
C16 C17 C18 N4 -3.2(13) . . . . ?
C16 C17 C18 C24 177.9(8) . . . . ?
N4 C19 C20 C21 177.6(7) . . . . ?
N4 C19 C20 C16 -0.2(11) . . . . ?
C15 C16 C20 C21 3.5(12) . . . . ?
C17 C16 C20 C21 -179.6(8) . . . . ?
C15 C16 C20 C19 -178.7(8) . . . . ?
C17 C16 C20 C19 -1.8(11) . . . . ?
C19 C20 C21 C22 179.6(8) . . . . ?
C16 C20 C21 C22 -2.7(12) . . . . ?
C20 C21 C22 C23 179.9(8) . . . . ?
C20 C21 C22 C14 2.5(13) . . . . ?
C15 C14 C22 C21 -2.9(14) . . . . ?
C13 C14 C22 C21 177.0(9) . . . . ?
C15 C14 C22 C23 179.5(9) . . . . ?
C13 C14 C22 C23 -0.6(13) . . . . ?
C21 C22 C23 N3 -177.5(8) . . . . ?
C14 C22 C23 N3 0.0(12) . . . . ?
C17 C18 C24 N5 177.9(7) . . . 11_466 ?
N4 C18 C24 N5 -1.0(11) . . . 11_466 ?
N5 C25 C26 C27 -179.9(8) . . . . ?
C33 C25 C26 C27 0.0(12) . . . . ?
C25 C26 C27 C28 1.1(14) . . . . ?
C26 C27 C28 C29 -1.8(13) . . . . ?
C27 C28 C29 C33 1.4(12) . . . . ?
C27 C28 C29 C30 -178.4(8) . . . . ?
C33 C29 C30 C31 -1.2(12) . . . . ?
C28 C29 C30 C31 178.6(8) . . . . ?
C29 C30 C31 C32 2.4(13) . . . . ?
C30 C31 C32 N6 -2.2(13) . . . . ?
C30 C31 C32 C34 177.8(8) . . . . ?
C28 C29 C33 N6 179.8(7) . . . . ?
C30 C29 C33 N6 -0.4(11) . . . . ?
C28 C29 C33 C25 -0.3(11) . . . . ?
C30 C29 C33 C25 179.5(7) . . . . ?
C26 C25 C33 C29 -0.4(11) . . . . ?
N5 C25 C33 C29 179.5(6) . . . . ?
C26 C25 C33 N6 179.5(7) . . . . ?
N5 C25 C33 N6 -0.6(9) . . . . ?
C3 C2 N1 C10 -1.5(10) . . . . ?
C1 C2 N1 C10 178.8(7) . . . . ?
C3 C2 N1 Zn1 173.9(5) . . . . ?
C1 C2 N1 Zn1 -5.8(10) . . . . ?
C5 C10 N1 C2 1.5(11) . . . . ?
C9 C10 N1 C2 -180.0(7) . . . . ?
C5 C10 N1 Zn1 -174.6(6) . . . . ?
C9 C10 N1 Zn1 3.9(9) . . . . ?
C12 C11 N2 C9 178.9(9) . . . . ?
C12 C11 N2 Zn1 -4.2(13) . . . . ?
C8 C9 N2 C11 -8.6(15) . . . . ?
C10 C9 N2 C11 177.4(9) . . . . ?
C8 C9 N2 Zn1 174.5(8) . . . . ?
C10 C9 N2 Zn1 0.5(10) . . . . ?
C22 C23 N3 C12 -1.4(12) . . . . ?
C22 C23 N3 Zn1 177.8(6) . . . . ?
C13 C12 N3 C23 3.5(14) . . . . ?
C11 C12 N3 C23 -178.3(9) . . . . ?
C13 C12 N3 Zn1 -175.9(8) . . . . ?
C11 C12 N3 Zn1 2.3(11) . . . . ?
C20 C19 N4 C18 0.6(11) . . . . ?
C20 C19 N4 Zn1 -179.2(5) . . . 11_466 ?
C17 C18 N4 C19 1.1(12) . . . . ?
C24 C18 N4 C19 -179.9(7) . . . . ?
C17 C18 N4 Zn1 -179.0(7) . . . 11_466 ?
C24 C18 N4 Zn1 -0.1(8) . . . 11_466 ?
C26 C25 N5 C24 -0.7(12) . . . 12_656 ?
C33 C25 N5 C24 179.4(7) . . . 12_656 ?
C26 C25 N5 Zn1 -179.1(6) . . . . ?
C33 C25 N5 Zn1 1.0(8) . . . . ?
C31 C32 N6 C33 0.6(11) . . . . ?
C34 C32 N6 C33 -179.4(6) . . . . ?
C31 C32 N6 Zn1 -178.4(6) . . . . ?
C34 C32 N6 Zn1 1.6(10) . . . . ?
C29 C33 N6 C32 0.6(10) . . . . ?
C25 C33 N6 C32 -179.2(7) . . . . ?
C29 C33 N6 Zn1 179.8(6) . . . . ?
C25 C33 N6 Zn1 -0.1(8) . . . . ?
F7 B2 F5 B2 94(2) . . . 2_775 ?
F5 B2 F5 B2 -35(2) 2_775 . . 2_775 ?
F6 B2 F5 B2 -160.1(18) . . . 2_775 ?

loop_
_platon_squeeze_void_nr
_platon_squeeze_void_average_x
_platon_squeeze_void_average_y
_platon_squeeze_void_average_z
_platon_squeeze_void_volume
_platon_squeeze_void_count_electrons
_platon_squeeze_void_content
1 0.000 0.000 0.000 1297 385 ' '
2 0.000 0.500 0.250 1297 385 ' '
3 0.000 0.000 0.500 14 0 ' '
4 0.000 0.500 0.750 14 0 ' '
5 0.500 0.500 0.500 1297 385 ' '
6 0.500 1.000 0.750 1297 385 ' '
7 0.500 0.500 0.000 14 0 ' '
8 0.500 0.000 0.250 14 0 ' '
